data_2004654
loop_
_publ_author_name
'Berrigan, R.'
'Gatehouse, B. M.'

_publ_contact_author
;
     Dr Bryan M. Gatehouse
     Chemistry Department
     Monash University
     Clayton, Vic.
     Australia   3168
;
_publ_section_title
;
 Cu~3~Er(SeO~3~)~2~O~2~Cl, the Erbium Analogue of Francisite
;
_journal_issue 3
_journal_name_full 'Acta Crystallographica Section C'
_journal_page_first 496
_journal_page_last 497
_journal_paper_doi 10.1107/S0108270195014120
_journal_volume 52
_journal_year 1996
_chemical_formula_moiety 'Cu3 Er1 (SeO3)2 O2 Cl1'
_chemical_formula_sum 'Cl Cu3 Er O8 Se2'
_chemical_formula_weight 679.27
_chemical_name_systematic
;
 ?
;
_space_group_IT_number 59
_symmetry_cell_setting orthorhombic
_symmetry_space_group_name_Hall '-P 2ab 2a'
_symmetry_space_group_name_H-M 'P m m n :2'
_cell_angle_alpha 90.00
_cell_angle_beta 90.00
_cell_angle_gamma 90.00
_cell_formula_units_Z 2
_cell_length_a 6.299(1)
_cell_length_b 9.432(3)
_cell_length_c 6.967(2)
_cell_measurement_reflns_used 20
_cell_measurement_temperature 293.0(10)
_cell_measurement_theta_max 16
_cell_measurement_theta_min 6
_cell_volume 413.92(19)
_computing_cell_refinement 'Philips PW1100 software'
_computing_data_collection 'Philips PW1100 software'
_computing_data_reduction 'Philips PW1100 software'
_computing_molecular_graphics 'SHELXTL-Plus (Sheldrick, 1991)'
_computing_publication_material SHELXTL-Plus
_computing_structure_refinement SHELX76
_computing_structure_solution 'SHELX76 (Sheldrick, 1976)'
_diffrn_ambient_temperature 293.0(10)
_diffrn_measurement_device 'Philips PW1100'
_diffrn_measurement_method \w
_diffrn_radiation_monochromator graphite
_diffrn_radiation_source 'fine-focus sealed tube'
_diffrn_radiation_type MoK\a
_diffrn_radiation_wavelength 0.71073
_diffrn_reflns_av_R_equivalents 0.0
_diffrn_reflns_limit_h_max 8
_diffrn_reflns_limit_h_min 0
_diffrn_reflns_limit_k_max 13
_diffrn_reflns_limit_k_min 0
_diffrn_reflns_limit_l_max 9
_diffrn_reflns_limit_l_min 0
_diffrn_reflns_number 744
_diffrn_reflns_theta_max 30.0
_diffrn_reflns_theta_min 3.00
_diffrn_standards_decay_% 0
_diffrn_standards_interval_time 120
_diffrn_standards_number 3
_exptl_absorpt_coefficient_mu 26.97
_exptl_absorpt_correction_T_max 0.7149
_exptl_absorpt_correction_T_min 0.3232
_exptl_absorpt_correction_type 'SHELXTL-Plus (Sheldrick, 1991) from crystal shape'
_exptl_crystal_colour green
_exptl_crystal_density_diffrn 5.45
_exptl_crystal_density_meas ?
_exptl_crystal_density_method none
_exptl_crystal_description 'good quality tabular'
_exptl_crystal_F_000 608
_exptl_crystal_size_max 0.075
_exptl_crystal_size_mid 0.0625
_exptl_crystal_size_min 0.0125
_refine_diff_density_max '2.17 vicinity erbium'
_refine_diff_density_min '-1.98 vicinity erbium'
_refine_ls_extinction_method none
_refine_ls_goodness_of_fit_obs 0.98
_refine_ls_matrix_type full
_refine_ls_number_parameters 46
_refine_ls_number_reflns 482
_refine_ls_number_restraints 0
_refine_ls_R_factor_obs 0.034
_refine_ls_shift/esd_max 0.015
_refine_ls_shift/esd_mean 0.000
_refine_ls_structure_factor_coef F
_refine_ls_weighting_details 'w=1/[\s^2^(F)+ 0.0096F^2^]'
_refine_ls_weighting_scheme calc
_refine_ls_wR_factor_obs 0.039
_reflns_number_observed 482
_reflns_number_total 744
_reflns_observed_criterion >3sigma(I)
_cod_data_source_file oh1088.cif
_cod_data_source_block erfran
_cod_depositor_comments
;
The following automatic conversions were performed:

'_atom_site_refinement_flags' value 'd' changed to 'D' according to
/home/saulius/struct/CIF-dictionaries/cif_core.dic dictionary named
'cif_core.dic' version 2.4.1 from 2010-06-29 (2 times).

Automatic conversion script
Id: cif_fix_values 1715 2011-07-08 13:25:40Z adriana 

The following automatic conversions were performed:

'_exptl_crystal_density_meas' value 'none' was changed to '?' - the
value is perceived as not measured.

Automatic conversion script
Id: cif_fix_values 3008 2015-01-20 13:52:24Z robertas 

The following automatic conversions were performed:

'_refine_ls_weighting_scheme' value 'calc w=1/[\s^2^(F)+ 0.0096F^2^]'
was changed to 'calc'. New tag '_refine_ls_weighting_details' was
created. The value of the new tag was set to 'w=1/[\s^2^(F)+
0.0096F^2^]'.

Automatic conversion script
Id: cif_fix_values 3143 2015-03-26 13:38:13Z robertas 
;
_cod_original_cell_volume 413.92(2)
_cod_original_sg_symbol_H-M 'P m m n'
_cod_original_formula_sum 'Cu3 Er1 Se2 O8 Cl1'
_cod_database_code 2004654

loop_
_symmetry_equiv_pos_as_xyz
x,y,z
-x,-y,-z
-x,1/2+y,-z
x,1/2-y,z
1/2+x,-y,-z
1/2-x,y,z
1/2-x,1/2-y,z
1/2+x,1/2+y,-z

loop_
_atom_site_aniso_label
_atom_site_aniso_U_11
_atom_site_aniso_U_22
_atom_site_aniso_U_33
_atom_site_aniso_U_12
_atom_site_aniso_U_13
_atom_site_aniso_U_23
Er 0.0042(4) 0.0040(4) 0.0043(4) 0.0000 0.0000 0.0000
Cu1 0.0081(8) 0.0115(7) 0.0065(7) -0.0057(7) 0.0028(6) -0.0031(6)
Cu2 0.0189(13) 0.0041(10) 0.0100(11) 0.0000 0.0000 0.0000
Se 0.0069(6) 0.0067(6) 0.0067(7) 0.0000 0.0000 0.0013(5)
O1 0.011(5) 0.005(4) 0.004(4) 0.0000 0.0000 0.000(4)
O2 0.013(3) 0.014(3) 0.014(3) 0.006(3) 0.005(3) 0.002(3)
O3 0.018(5) 0.003(4) 0.010(5) 0.0000 0.0000 -0.004(4)
Cl 0.036(4) 0.030(3) 0.014(3) 0.0000 0.0000 0.0000

loop_
_atom_site_label
_atom_site_fract_x
_atom_site_fract_y
_atom_site_fract_z
_atom_site_U_iso_or_equiv
_atom_site_thermal_displace_type
_atom_site_calc_flag
_atom_site_refinement_flags
_atom_site_type_symbol
Er 0.2500 0.2500 0.2655(1) 0.0042(2) Uani d S Er
Cu1 0.0 0.0 0.0 0.0087(4) Uani . S Cu
Cu2 0.2500 0.2500 0.7949(3) 0.0080(6) Uani d S Cu
Se 0.2500 0.5606(1) 0.5900(2) 0.0068(4) Uani d S Se
O1 0.2500 0.1122(10) 0.9981(13) 0.007(2) Uani . D O
O2 0.0393(12) 0.5876(7) 0.7371(10) 0.0134(18) Uani . D O
O3 0.2500 0.1188(10) 0.5745(14) 0.010(3) Uani d S O
Cl 0.2500 0.7500 0.1472(9) 0.0267(18) Uani d S Cl

loop_
_atom_type_symbol
_atom_type_description
_atom_type_scat_dispersion_real
_atom_type_scat_dispersion_imag
_atom_type_scat_source
Cu Cu 0.263 1.266 'IntTabIV Tables 2.3.1 and 2.2B'
Er Er -0.723 4.958 'IntTabIV Tables 2.3.1 and 2.2B'
Se Se -0.178 2.223 'IntTabIV Tables 2.3.1 and 2.2B'
O O 0.008 0.006 'IntTabIV Tables 2.3.1 and 2.2B'
Cl Cl 0.132 0.159 'IntTabIV Tables 2.3.1 and 2.2B'

loop_
_geom_angle_atom_site_label_1
_geom_angle_atom_site_label_2
_geom_angle_atom_site_label_3
_geom_angle
_geom_angle_publ_flag
O(1) Er O(1) 69.8(5) no
O(1) Er O(2) 111.2(2) no
O(1) Er O(2) 68.0(2) no
O(1) Er O(3) 115.2(3) no
O(1) Er O(3) 175.0(3) no
O(1) Er O(2) 68.0(2) no
O(2) Er O(2) 80.1(3) no
O(2) Er O(2) 99.9(3) no
O(2) Er O(2) 179.1(3) no
O(2) Er O(3) 109.1(2) no
O(2) Er O(3) 71.7(2) no
O(3) Er O(3) 59.8(4) no
O(1) Cu(1) O(1) 180.0 no
O(1) Cu(1) O(2) 83.1(3) no
O(1) Cu(1) O(2) 96.9(3) no
O(1) Cu(1) Cl 90.3(2) no
O(1) Cu(1) Cl 89.7(2) no
O(2) Cu(1) O(2) 180.0 no
O(2) Cu(1) Cl 94.3(2) no
O(2) Cu(1) Cl 85.7(2) no
Cl Cu(1) Cl 180.0 no
O(1) Cu(2) O(1) 85.1(6) no
O(1) Cu(2) O(3) 98.6(4) no
O(1) Cu(2) O(3) 176.3(4) no
O(1) Cu(2) Cu(1) 33.50(10) no
O(1) Cu(2) Cl 84.60(10) no
O(1) Cu(2) Cu(1) 99.8(2) no
O(3) Cu(2) O(3) 77.7(6) no
O(3) Cu(2) Cu(1) 83.4(2) no
O(3) Cu(2) Cl 95.70(10) no
O(3) Cu(2) Cu(1) 144.7(2) no
Cu(1) Cu(2) Cl 115.80(10) no
Cu(1) Cu(2) Cl 56.70(10) no
Cu(1) Cu(2) Cu(1) 95.9 no
Cu(1) Cu(2) Cu(1) 59.5 no
Cu(1) Cu(2) Cu(1) 126.50(10) no
Cl Cu(2) Cl 165.4(2) no
O(3) SE O(2) 100.9(3) no
O(2) SE O(2) 103.0(5) no
Cu(1) Cl Cu(1) 102.90(10) no
Cu(1) Cl Cu(1) 63.00(10) no
Cu(1) Cl Cu(1) 140.2(2) no
Cu(1) Cl Cu(2) 124.1 no
Cu(1) Cl Cu(2) 61.7 no
Cu(2) Cl Cu(2) 165.4(2) no
Cu(1) O(1) Cu(1) 112.2(5) no
Cu(1) O(1) Cu(2) 112.5(3) no
Cu(1) O(1) ER 108.3(3) no
Cu(1) O(1) Cu(2) 112.5(3) no
Cu(2) O(1) ER 102.5(4) no
SE O(2) Cu(1) 125.5(4) no
SE O(2) ER 133.7(4) no
Cu(1) O(2) ER 100.1(3) no
SE O(3) Cu(2) 125.2(5) no
SE O(3) O(3) 176.3(3) no
SE O(3) ER 123.5(5) no
Cu(2) O(3) O(3) 51.1(3) no
Cu(2) O(3) ER 111.2(4) no
O(3) O(3) ER 60.1(2) no

loop_
_geom_bond_atom_site_label_1
_geom_bond_atom_site_label_2
_geom_bond_site_symmetry_2
_geom_bond_distance
_geom_bond_publ_flag
Er O1 1_554 2.271(9) yes
Er O1 4_554 2.271(9) yes
Er O2 2_566 2.380(7) yes
Er O2 3_546 2.380(7) yes
Er O2 5_566 2.380(7) yes
Er O2 8_546 2.380(7) yes
Er O3 . 2.484(10) yes
Er O3 4_555 2.484(10) yes
Cu1 O1 1_554 1.897(5) yes
Cu1 O1 2_556 1.897(5) yes
Cu1 O2 3_546 2.025(7) yes
Cu1 O2 4_554 2.025(7) yes
Cu1 Cl 1_545 3.015(2) yes
Cu1 Cl 2_565 3.015(2) yes
Cu2 O1 . 1.922(9) yes
Cu2 O1 4_555 1.922(9) yes
Cu2 O3 . 1.972(10) yes
Cu2 O3 4_555 1.972(10) yes
Cu2 Cl 2_666 3.1753(9) yes
Cu2 Cl 2_566 3.1753(9) yes
Se O2 . 1.696(7) yes
Se O2 6_555 1.696(7) yes
Se O3 4_555 1.696(10) yes
Cu1 Cu1 5_555 3.150 yes
Cu1 Cu1 5_455 3.150 yes
Cu1 Cu2 1_554 3.1750(10) yes
Cu1 Cu2 2_556 3.1750(10) yes
O1 O1 4_555 2.60(2) yes
O2 O1 3_557 2.600(10) yes
O3 O3 4_555 2.48(2) yes
